data_7007419
loop_
_publ_author_name
'Cheng, Tsan-Hwang'
'Lee, Wei-Tsung'
'Jeng, Jie-Shiunh'
'Wu, Ching-Ming'
'Liu, Gin-Chung'
'Chiang, Michael Yen Nan'
'Wang, Yun-Ming'

_publ_section_title
;
 Synthesis and characterization of a novel paramagnetic macromolecular
 complex [Gd(TTDASQ-protamine)].
;
_journal_issue 43
_journal_name_full 'Dalton transactions (Cambridge, England : 2003)'
_journal_page_first 5149
_journal_page_last 5155
_journal_paper_doi 10.1039/b604783a
_journal_year 2006
_chemical_formula_moiety 'C29 H56 Br N3 O8'
_chemical_formula_sum 'C29 H56 Br N3 O8'
_chemical_formula_weight 654.68
_chemical_name_systematic
;
?
;
_space_group_IT_number 14
_symmetry_cell_setting monoclinic
_symmetry_space_group_name_Hall '-P 2yn'
_symmetry_space_group_name_H-M 'P 1 21/n 1'
_atom_sites_solution_hydrogens geom
_atom_sites_solution_primary direct
_atom_sites_solution_secondary difmap
_audit_creation_method SHELXL-97
_cell_angle_alpha 90.00
_cell_angle_beta 94.96(2)
_cell_angle_gamma 90.00
_cell_formula_units_Z 4
_cell_length_a 11.957(4)
_cell_length_b 11.822(3)
_cell_length_c 26.391(4)
_cell_measurement_reflns_used 20
_cell_measurement_temperature 293(2)
_cell_measurement_theta_max 7.17
_cell_measurement_theta_min 4.42
_cell_volume 3716.5(17)
_computing_cell_refinement 'MSC/AFC (Molecular Structure Corporation, 1992)'
_computing_data_collection 'MSC/AFC (Molecular Structure Corporation, 1992)'
_computing_data_reduction 'teXsan (Molecular Structure Corporation, 1985)'
_computing_molecular_graphics 'ORTEP-3 for Windows (Farrugia, 1997)'
_computing_publication_material 'WINGX publication routines (Farrugia, 1999)'
_computing_structure_refinement 'SHELXL-97 (Sheldrick, 1997)'
_computing_structure_solution 'SIR92 (Altomare et al., 1993)'
_diffrn_ambient_temperature 293(2)
_diffrn_measured_fraction_theta_full 0.999
_diffrn_measured_fraction_theta_max 0.999
_diffrn_measurement_device_type 'Rigaku AFC7S'
_diffrn_measurement_method \w-2\q
_diffrn_radiation_monochromator graphite
_diffrn_radiation_source 'fine-focus sealed tube'
_diffrn_radiation_type MoK\a
_diffrn_radiation_wavelength 0.71069
_diffrn_reflns_av_R_equivalents 0.0215
_diffrn_reflns_av_sigmaI/netI 0.0577
_diffrn_reflns_limit_h_max 14
_diffrn_reflns_limit_h_min 0
_diffrn_reflns_limit_k_max 14
_diffrn_reflns_limit_k_min 0
_diffrn_reflns_limit_l_max 32
_diffrn_reflns_limit_l_min -32
_diffrn_reflns_number 7680
_diffrn_reflns_theta_full 26.00
_diffrn_reflns_theta_max 26.00
_diffrn_reflns_theta_min 2.32
_diffrn_standards_interval_count 150
_diffrn_standards_number 3
_exptl_absorpt_coefficient_mu 1.150
_exptl_absorpt_correction_T_max 1.000
_exptl_absorpt_correction_T_min 0.892
_exptl_absorpt_correction_type psi-scan
_exptl_absorpt_process_details 'North et al., 1968'
_exptl_crystal_colour colorless
_exptl_crystal_density_diffrn 1.170
_exptl_crystal_density_method 'not measured'
_exptl_crystal_description prism
_exptl_crystal_F_000 1400
_exptl_crystal_size_max 0.95
_exptl_crystal_size_mid 0.6
_exptl_crystal_size_min 0.6
_refine_diff_density_max 0.239
_refine_diff_density_min -0.249
_refine_diff_density_rms 0.048
_refine_ls_extinction_method none
_refine_ls_goodness_of_fit_ref 1.007
_refine_ls_hydrogen_treatment mixed
_refine_ls_matrix_type full
_refine_ls_number_parameters 378
_refine_ls_number_reflns 7315
_refine_ls_number_restraints 0
_refine_ls_restrained_S_all 1.007
_refine_ls_R_factor_all 0.1190
_refine_ls_R_factor_gt 0.0378
_refine_ls_shift/su_max 0.001
_refine_ls_shift/su_mean 0.000
_refine_ls_structure_factor_coef Fsqd
_refine_ls_weighting_details 'calc w=1/[\s^2^(Fo^2^)+(0.0300P)^2^+3.0472P] where P=(Fo^2^+2Fc^2^)/3'
_refine_ls_weighting_scheme calc
_refine_ls_wR_factor_gt 0.0829
_refine_ls_wR_factor_ref 0.1152
_reflns_number_gt 3772
_reflns_number_total 7315
_reflns_threshold_expression >2sigma(I)
_cod_data_source_file b604783a.txt
_cod_data_source_block kmu51
_cod_depositor_comments
;
The following automatic conversions were performed:
'_symmetry_cell_setting' value 'Monoclinic' changed to 'monoclinic'
according to '/home/saulius/struct/CIF-dictionaries/cif_core.dic'
dictionary named 'cif_core.dic' version 2.4.1 from 2010-06-29.

Automatic conversion script
Id: cif_fix_enum 1527 2010-12-29 10:47:43Z saulius 
;
_cod_original_cell_volume 3716.7(16)
_cod_original_sg_symbol_H-M 'P 21/n '
_cod_database_code 7007419

loop_
_symmetry_equiv_pos_as_xyz
'x, y, z'
'-x+1/2, y+1/2, -z+1/2'
'-x, -y, -z'
'x-1/2, -y-1/2, z-1/2'

loop_
_atom_site_label
_atom_site_type_symbol
_atom_site_fract_x
_atom_site_fract_y
_atom_site_fract_z
_atom_site_U_iso_or_equiv
_atom_site_adp_type
_atom_site_occupancy
_atom_site_symmetry_multiplicity
_atom_site_calc_flag
_atom_site_refinement_flags
_atom_site_disorder_assembly
_atom_site_disorder_group
Br Br 0.38832(3) 0.59377(3) 0.698967(16) 0.07115(14) Uani 1 1 d . . .
C1 C 0.3474(3) 0.5609(4) 0.43887(14) 0.0723(12) Uani 1 1 d . . .
C2 C 0.4056(4) 0.4650(5) 0.41583(17) 0.1212(19) Uani 1 1 d . . .
H2A H 0.4709 0.4445 0.4376 0.182 Uiso 1 1 calc R . .
H2B H 0.4277 0.4873 0.3832 0.182 Uiso 1 1 calc R . .
H2C H 0.3557 0.4014 0.4119 0.182 Uiso 1 1 calc R . .
C3 C 0.2443(4) 0.5994(5) 0.40733(19) 0.128(2) Uani 1 1 d . . .
H3A H 0.2108 0.6613 0.4240 0.193 Uiso 1 1 calc R . .
H3B H 0.1917 0.5380 0.4032 0.193 Uiso 1 1 calc R . .
H3C H 0.2644 0.6234 0.3746 0.193 Uiso 1 1 calc R . .
C4 C 0.4283(4) 0.6585(5) 0.45073(18) 0.1133(18) Uani 1 1 d . . .
H4A H 0.4928 0.6317 0.4715 0.170 Uiso 1 1 calc R . .
H4B H 0.3917 0.7165 0.4686 0.170 Uiso 1 1 calc R . .
H4C H 0.4516 0.6888 0.4196 0.170 Uiso 1 1 calc R . .
C5 C 0.2487(3) 0.4462(3) 0.49944(13) 0.0579(9) Uani 1 1 d . . .
C6 C 0.2582(2) 0.4162(3) 0.55579(11) 0.0513(8) Uani 1 1 d . . .
H6A H 0.3182 0.3614 0.5621 0.062 Uiso 1 1 calc R . .
H6B H 0.2799 0.4837 0.5751 0.062 Uiso 1 1 calc R . .
C7 C 0.1226(3) 0.2613(3) 0.55377(12) 0.0548(8) Uani 1 1 d . . .
H7A H 0.1878 0.2206 0.5441 0.066 Uiso 1 1 calc R . .
H7B H 0.0721 0.2729 0.5234 0.066 Uiso 1 1 calc R . .
C8 C 0.0642(3) 0.1918(3) 0.59166(13) 0.0594(9) Uani 1 1 d . . .
C9 C -0.0333(4) 0.0096(3) 0.59948(13) 0.0697(11) Uani 1 1 d . . .
C10 C -0.1471(4) 0.0613(4) 0.60638(18) 0.1028(16) Uani 1 1 d . . .
H10A H -0.1380 0.1233 0.6299 0.154 Uiso 1 1 calc R . .
H10B H -0.1950 0.0052 0.6194 0.154 Uiso 1 1 calc R . .
H10C H -0.1802 0.0883 0.5742 0.154 Uiso 1 1 calc R . .
C11 C -0.0452(5) -0.0886(4) 0.56266(16) 0.1121(18) Uani 1 1 d . . .
H11A H -0.0858 -0.0645 0.5316 0.168 Uiso 1 1 calc R . .
H11B H -0.0853 -0.1490 0.5774 0.168 Uiso 1 1 calc R . .
H11C H 0.0279 -0.1147 0.5557 0.168 Uiso 1 1 calc R . .
C12 C 0.0301(4) -0.0235(4) 0.64929(15) 0.0988(16) Uani 1 1 d . . .
H12A H 0.0359 0.0408 0.6716 0.148 Uiso 1 1 calc R . .
H12B H 0.1039 -0.0489 0.6431 0.148 Uiso 1 1 calc R . .
H12C H -0.0093 -0.0832 0.6648 0.148 Uiso 1 1 calc R . .
C13 C 0.0664(3) 0.4533(3) 0.57493(12) 0.0565(9) Uani 1 1 d . . .
H13A H -0.0045 0.4136 0.5754 0.068 Uiso 1 1 calc R . .
H13B H 0.0640 0.4968 0.5437 0.068 Uiso 1 1 calc R . .
C14 C 0.0794(3) 0.5340(3) 0.61988(13) 0.0629(9) Uani 1 1 d . . .
H14A H 0.1485 0.5763 0.6183 0.076 Uiso 1 1 calc R . .
H14B H 0.0178 0.5876 0.6169 0.076 Uiso 1 1 calc R . .
C15 C 0.0816(3) 0.4769(3) 0.67112(12) 0.0591(9) Uani 1 1 d . . .
H15A H 0.0741 0.5335 0.6972 0.071 Uiso 1 1 calc R . .
H15B H 0.0185 0.4254 0.6713 0.071 Uiso 1 1 calc R . .
C16 C 0.1926(3) 0.3409(3) 0.72854(12) 0.0525(8) Uani 1 1 d . . .
H16A H 0.1457 0.2747 0.7218 0.063 Uiso 1 1 calc R . .
H16B H 0.1641 0.3824 0.7564 0.063 Uiso 1 1 calc R . .
C17 C 0.3126(3) 0.3043(3) 0.74328(12) 0.0555(9) Uani 1 1 d . . .
H17A H 0.3558 0.3688 0.7567 0.067 Uiso 1 1 calc R . .
H17B H 0.3133 0.2475 0.7698 0.067 Uiso 1 1 calc R . .
C18 C 0.3409(3) 0.1397(3) 0.69012(12) 0.0581(9) Uani 1 1 d . . .
H18A H 0.2637 0.1246 0.6966 0.070 Uiso 1 1 calc R . .
H18B H 0.3889 0.0946 0.7138 0.070 Uiso 1 1 calc R . .
C19 C 0.3583(3) 0.1034(4) 0.63670(14) 0.0628(9) Uani 1 1 d . . .
C20 C 0.3816(5) -0.0687(4) 0.58655(17) 0.1008(16) Uani 1 1 d . . .
C21 C 0.3083(5) -0.0312(4) 0.54033(17) 0.1148(18) Uani 1 1 d . . .
H21A H 0.2310 -0.0435 0.5459 0.172 Uiso 1 1 calc R . .
H21B H 0.3269 -0.0739 0.5113 0.172 Uiso 1 1 calc R . .
H21C H 0.3204 0.0478 0.5344 0.172 Uiso 1 1 calc R . .
C22 C 0.3546(8) -0.1894(5) 0.5999(2) 0.221(5) Uani 1 1 d . . .
H22A H 0.2758 -0.1959 0.6038 0.331 Uiso 1 1 calc R . .
H22B H 0.3967 -0.2100 0.6311 0.331 Uiso 1 1 calc R . .
H22C H 0.3741 -0.2388 0.5731 0.331 Uiso 1 1 calc R . .
C23 C 0.5043(5) -0.0517(7) 0.5806(2) 0.180(3) Uani 1 1 d . . .
H23A H 0.5176 0.0262 0.5727 0.269 Uiso 1 1 calc R . .
H23B H 0.5264 -0.0988 0.5536 0.269 Uiso 1 1 calc R . .
H23C H 0.5472 -0.0714 0.6118 0.269 Uiso 1 1 calc R . .
C24 C 0.4822(3) 0.2894(3) 0.69786(13) 0.0577(9) Uani 1 1 d . . .
H24A H 0.4877 0.3712 0.6991 0.069 Uiso 1 1 calc R . .
H24B H 0.5062 0.2653 0.6654 0.069 Uiso 1 1 calc R . .
C25 C 0.5629(3) 0.2410(3) 0.73967(14) 0.0566(9) Uani 1 1 d . . .
C26 C 0.7669(3) 0.2300(3) 0.76321(14) 0.0596(9) Uani 1 1 d . . .
C27 C 0.7736(3) 0.1032(3) 0.76154(18) 0.0875(13) Uani 1 1 d . . .
H27A H 0.7111 0.0713 0.7771 0.131 Uiso 1 1 calc R . .
H27B H 0.8424 0.0786 0.7796 0.131 Uiso 1 1 calc R . .
H27C H 0.7716 0.0786 0.7268 0.131 Uiso 1 1 calc R . .
C28 C 0.8632(3) 0.2835(4) 0.73825(17) 0.0845(13) Uani 1 1 d . . .
H28A H 0.8571 0.3644 0.7398 0.127 Uiso 1 1 calc R . .
H28B H 0.8606 0.2600 0.7034 0.127 Uiso 1 1 calc R . .
H28C H 0.9331 0.2601 0.7558 0.127 Uiso 1 1 calc R . .
C29 C 0.7613(4) 0.2746(4) 0.81647(16) 0.0913(13) Uani 1 1 d . . .
H29A H 0.6997 0.2398 0.8315 0.137 Uiso 1 1 calc R . .
H29B H 0.7507 0.3551 0.8153 0.137 Uiso 1 1 calc R . .
H29C H 0.8301 0.2573 0.8365 0.137 Uiso 1 1 calc R . .
N1 N 0.1574(2) 0.3703(2) 0.57515(9) 0.0460(6) Uani 1 1 d . . .
N2 N 0.1880(2) 0.4132(3) 0.68273(10) 0.0461(6) Uani 1 1 d . . .
N3 N 0.3647(2) 0.2582(2) 0.69966(10) 0.0529(7) Uani 1 1 d . . .
O1 O 0.32221(18) 0.5260(2) 0.49093(8) 0.0611(6) Uani 1 1 d . . .
O2 O 0.1846(3) 0.4027(3) 0.46808(10) 0.0986(10) Uani 1 1 d . . .
O3 O 0.0322(2) 0.0924(2) 0.57165(8) 0.0677(7) Uani 1 1 d . . .
O4 O 0.0482(2) 0.2217(2) 0.63376(9) 0.0838(9) Uani 1 1 d . . .
O5 O 0.66777(17) 0.2694(2) 0.73045(9) 0.0611(6) Uani 1 1 d . . .
O6 O 0.53787(19) 0.1865(2) 0.77525(10) 0.0802(8) Uani 1 1 d . . .
O7 O 0.3532(3) -0.0079(2) 0.63291(10) 0.0851(8) Uani 1 1 d . . .
O8 O 0.3769(3) 0.1660(2) 0.60227(10) 0.0873(9) Uani 1 1 d . . .
H2D H 0.249(3) 0.465(3) 0.6834(12) 0.065(10) Uiso 1 1 d . . .
H2E H 0.199(2) 0.370(2) 0.6568(11) 0.035(8) Uiso 1 1 d . . .

loop_
_atom_site_aniso_label
_atom_site_aniso_U_11
_atom_site_aniso_U_22
_atom_site_aniso_U_33
_atom_site_aniso_U_23
_atom_site_aniso_U_13
_atom_site_aniso_U_12
Br 0.0607(2) 0.0619(2) 0.0913(3) -0.0104(2) 0.00936(19) -0.0152(2)
C1 0.054(2) 0.109(3) 0.056(2) 0.031(2) 0.0153(18) -0.004(2)
C2 0.136(4) 0.166(5) 0.069(3) 0.009(3) 0.046(3) 0.027(4)
C3 0.066(3) 0.196(6) 0.122(4) 0.100(4) -0.001(3) 0.002(3)
C4 0.102(4) 0.142(5) 0.098(4) 0.045(3) 0.024(3) -0.044(3)
C5 0.050(2) 0.071(2) 0.053(2) 0.0113(19) 0.0075(17) -0.0095(18)
C6 0.0429(17) 0.065(2) 0.0461(18) 0.0075(17) 0.0040(14) -0.0079(16)
C7 0.065(2) 0.056(2) 0.0434(19) -0.0001(16) 0.0073(16) -0.0139(17)
C8 0.072(2) 0.060(2) 0.045(2) -0.0029(18) 0.0002(18) -0.0154(18)
C9 0.096(3) 0.066(2) 0.047(2) 0.0033(19) 0.005(2) -0.035(2)
C10 0.093(3) 0.115(4) 0.100(4) 0.011(3) 0.009(3) -0.038(3)
C11 0.186(5) 0.082(3) 0.069(3) -0.004(3) 0.008(3) -0.060(3)
C12 0.130(4) 0.095(3) 0.068(3) 0.024(3) -0.012(3) -0.039(3)
C13 0.0431(18) 0.071(2) 0.055(2) 0.0073(18) -0.0018(15) -0.0016(17)
C14 0.055(2) 0.062(2) 0.072(2) 0.002(2) 0.0014(18) 0.0113(17)
C15 0.052(2) 0.070(2) 0.055(2) -0.0081(19) 0.0046(16) 0.0078(18)
C16 0.055(2) 0.060(2) 0.0426(19) 0.0011(16) 0.0103(15) -0.0086(16)
C17 0.0514(19) 0.071(2) 0.0428(19) 0.0041(17) -0.0042(15) -0.0113(17)
C18 0.053(2) 0.064(2) 0.057(2) 0.0080(18) 0.0017(16) -0.0042(17)
C19 0.058(2) 0.075(3) 0.054(2) 0.007(2) -0.0003(17) 0.009(2)
C20 0.155(5) 0.081(3) 0.068(3) 0.003(2) 0.017(3) 0.045(3)
C21 0.153(5) 0.110(4) 0.078(3) -0.019(3) -0.008(3) 0.033(4)
C22 0.479(15) 0.073(4) 0.119(5) 0.003(4) 0.071(7) 0.054(6)
C23 0.136(6) 0.271(10) 0.133(5) -0.035(6) 0.020(4) 0.096(6)
C24 0.0474(19) 0.065(2) 0.060(2) 0.0178(18) 0.0040(16) -0.0062(17)
C25 0.0423(19) 0.063(2) 0.064(2) 0.0088(19) -0.0012(17) -0.0030(16)
C26 0.0427(19) 0.057(2) 0.078(3) 0.0093(19) 0.0000(17) 0.0065(16)
C27 0.078(3) 0.064(3) 0.120(4) 0.006(3) 0.004(3) 0.006(2)
C28 0.043(2) 0.090(3) 0.121(4) 0.020(3) 0.008(2) 0.004(2)
C29 0.078(3) 0.107(4) 0.087(3) -0.012(3) -0.006(2) -0.003(3)
N1 0.0406(14) 0.0530(16) 0.0446(15) 0.0025(12) 0.0063(11) -0.0061(12)
N2 0.0419(15) 0.0502(16) 0.0462(16) -0.0068(15) 0.0041(12) -0.0062(14)
N3 0.0445(16) 0.0624(18) 0.0520(16) 0.0060(14) 0.0066(13) -0.0048(13)
O1 0.0531(13) 0.0799(17) 0.0519(14) 0.0122(12) 0.0135(11) -0.0113(13)
O2 0.104(2) 0.135(3) 0.0547(16) 0.0171(17) -0.0033(15) -0.059(2)
O3 0.0992(19) 0.0626(15) 0.0418(13) -0.0041(12) 0.0084(12) -0.0325(14)
O4 0.124(2) 0.0830(19) 0.0476(15) -0.0131(14) 0.0243(15) -0.0476(17)
O5 0.0412(13) 0.0709(16) 0.0711(15) 0.0181(13) 0.0040(11) -0.0002(11)
O6 0.0547(15) 0.110(2) 0.0752(18) 0.0440(17) 0.0018(13) -0.0129(15)
O7 0.133(3) 0.0599(18) 0.0638(17) 0.0093(14) 0.0194(16) 0.0149(17)
O8 0.129(3) 0.079(2) 0.0545(17) 0.0124(15) 0.0097(16) -0.0053(18)

loop_
_atom_type_symbol
_atom_type_description
_atom_type_scat_dispersion_real
_atom_type_scat_dispersion_imag
_atom_type_scat_source
C C 0.0033 0.0016 'International Tables Vol C Tables 4.2.6.8 and 6.1.1.4'
H H 0.0000 0.0000 'International Tables Vol C Tables 4.2.6.8 and 6.1.1.4'
Br Br -0.2901 2.4595 'International Tables Vol C Tables 4.2.6.8 and 6.1.1.4'
N N 0.0061 0.0033 'International Tables Vol C Tables 4.2.6.8 and 6.1.1.4'
O O 0.0106 0.0060 'International Tables Vol C Tables 4.2.6.8 and 6.1.1.4'

loop_
_geom_angle_atom_site_label_1
_geom_angle_atom_site_label_2
_geom_angle_atom_site_label_3
_geom_angle
_geom_angle_site_symmetry_1
_geom_angle_site_symmetry_3
_geom_angle_publ_flag
C2 C1 O1 107.7(3) . . ?
C2 C1 C3 113.3(4) . . ?
O1 C1 C3 112.0(3) . . ?
C2 C1 C4 110.5(4) . . ?
O1 C1 C4 101.3(3) . . ?
C3 C1 C4 111.3(4) . . ?
C1 C2 H2A 109.5 . . ?
C1 C2 H2B 109.5 . . ?
H2A C2 H2B 109.5 . . ?
C1 C2 H2C 109.5 . . ?
H2A C2 H2C 109.5 . . ?
H2B C2 H2C 109.5 . . ?
C1 C3 H3A 109.5 . . ?
C1 C3 H3B 109.5 . . ?
H3A C3 H3B 109.5 . . ?
C1 C3 H3C 109.5 . . ?
H3A C3 H3C 109.5 . . ?
H3B C3 H3C 109.5 . . ?
C1 C4 H4A 109.5 . . ?
C1 C4 H4B 109.5 . . ?
H4A C4 H4B 109.5 . . ?
C1 C4 H4C 109.5 . . ?
H4A C4 H4C 109.5 . . ?
H4B C4 H4C 109.5 . . ?
O2 C5 O1 125.9(3) . . ?
O2 C5 C6 124.4(3) . . ?
O1 C5 C6 109.7(3) . . ?
N1 C6 C5 115.8(3) . . ?
N1 C6 H6A 108.3 . . ?
C5 C6 H6A 108.3 . . ?
N1 C6 H6B 108.3 . . ?
C5 C6 H6B 108.3 . . ?
H6A C6 H6B 107.4 . . ?
N1 C7 C8 111.0(3) . . ?
N1 C7 H7A 109.4 . . ?
C8 C7 H7A 109.4 . . ?
N1 C7 H7B 109.4 . . ?
C8 C7 H7B 109.4 . . ?
H7A C7 H7B 108.0 . . ?
O4 C8 O3 124.5(3) . . ?
O4 C8 C7 125.0(3) . . ?
O3 C8 C7 110.5(3) . . ?
O3 C9 C12 110.7(3) . . ?
O3 C9 C11 102.2(3) . . ?
C12 C9 C11 111.9(4) . . ?
O3 C9 C10 108.1(3) . . ?
C12 C9 C10 112.8(4) . . ?
C11 C9 C10 110.6(4) . . ?
C9 C10 H10A 109.5 . . ?
C9 C10 H10B 109.5 . . ?
H10A C10 H10B 109.5 . . ?
C9 C10 H10C 109.5 . . ?
H10A C10 H10C 109.5 . . ?
H10B C10 H10C 109.5 . . ?
C9 C11 H11A 109.5 . . ?
C9 C11 H11B 109.5 . . ?
H11A C11 H11B 109.5 . . ?
C9 C11 H11C 109.5 . . ?
H11A C11 H11C 109.5 . . ?
H11B C11 H11C 109.5 . . ?
C9 C12 H12A 109.5 . . ?
C9 C12 H12B 109.5 . . ?
H12A C12 H12B 109.5 . . ?
C9 C12 H12C 109.5 . . ?
H12A C12 H12C 109.5 . . ?
H12B C12 H12C 109.5 . . ?
N1 C13 C14 113.0(3) . . ?
N1 C13 H13A 109.0 . . ?
C14 C13 H13A 109.0 . . ?
N1 C13 H13B 109.0 . . ?
C14 C13 H13B 109.0 . . ?
H13A C13 H13B 107.8 . . ?
C15 C14 C13 114.3(3) . . ?
C15 C14 H14A 108.7 . . ?
C13 C14 H14A 108.7 . . ?
C15 C14 H14B 108.7 . . ?
C13 C14 H14B 108.7 . . ?
H14A C14 H14B 107.6 . . ?
N2 C15 C14 111.1(3) . . ?
N2 C15 H15A 109.4 . . ?
C14 C15 H15A 109.4 . . ?
N2 C15 H15B 109.4 . . ?
C14 C15 H15B 109.4 . . ?
H15A C15 H15B 108.0 . . ?
N2 C16 C17 110.0(2) . . ?
N2 C16 H16A 109.7 . . ?
C17 C16 H16A 109.7 . . ?
N2 C16 H16B 109.7 . . ?
C17 C16 H16B 109.7 . . ?
H16A C16 H16B 108.2 . . ?
N3 C17 C16 111.3(3) . . ?
N3 C17 H17A 109.4 . . ?
C16 C17 H17A 109.4 . . ?
N3 C17 H17B 109.4 . . ?
C16 C17 H17B 109.4 . . ?
H17A C17 H17B 108.0 . . ?
N3 C18 C19 113.5(3) . . ?
N3 C18 H18A 108.9 . . ?
C19 C18 H18A 108.9 . . ?
N3 C18 H18B 108.9 . . ?
C19 C18 H18B 108.9 . . ?
H18A C18 H18B 107.7 . . ?
O8 C19 O7 124.3(4) . . ?
O8 C19 C18 125.4(4) . . ?
O7 C19 C18 110.2(3) . . ?
O7 C20 C23 108.4(5) . . ?
O7 C20 C21 111.5(4) . . ?
C23 C20 C21 112.4(5) . . ?
O7 C20 C22 101.4(4) . . ?
C23 C20 C22 112.5(5) . . ?
C21 C20 C22 110.2(5) . . ?
C20 C21 H21A 109.5 . . ?
C20 C21 H21B 109.5 . . ?
H21A C21 H21B 109.5 . . ?
C20 C21 H21C 109.5 . . ?
H21A C21 H21C 109.5 . . ?
H21B C21 H21C 109.5 . . ?
C20 C22 H22A 109.5 . . ?
C20 C22 H22B 109.5 . . ?
H22A C22 H22B 109.5 . . ?
C20 C22 H22C 109.5 . . ?
H22A C22 H22C 109.5 . . ?
H22B C22 H22C 109.5 . . ?
C20 C23 H23A 109.5 . . ?
C20 C23 H23B 109.5 . . ?
H23A C23 H23B 109.5 . . ?
C20 C23 H23C 109.5 . . ?
H23A C23 H23C 109.5 . . ?
H23B C23 H23C 109.5 . . ?
N3 C24 C25 115.9(3) . . ?
N3 C24 H24A 108.3 . . ?
C25 C24 H24A 108.3 . . ?
N3 C24 H24B 108.3 . . ?
C25 C24 H24B 108.3 . . ?
H24A C24 H24B 107.4 . . ?
O6 C25 O5 125.3(3) . . ?
O6 C25 C24 126.0(3) . . ?
O5 C25 C24 108.7(3) . . ?
O5 C26 C27 109.8(3) . . ?
O5 C26 C29 109.7(3) . . ?
C27 C26 C29 112.5(4) . . ?
O5 C26 C28 102.4(3) . . ?
C27 C26 C28 111.0(3) . . ?
C29 C26 C28 110.9(3) . . ?
C26 C27 H27A 109.5 . . ?
C26 C27 H27B 109.5 . . ?
H27A C27 H27B 109.5 . . ?
C26 C27 H27C 109.5 . . ?
H27A C27 H27C 109.5 . . ?
H27B C27 H27C 109.5 . . ?
C26 C28 H28A 109.5 . . ?
C26 C28 H28B 109.5 . . ?
H28A C28 H28B 109.5 . . ?
C26 C28 H28C 109.5 . . ?
H28A C28 H28C 109.5 . . ?
H28B C28 H28C 109.5 . . ?
C26 C29 H29A 109.5 . . ?
C26 C29 H29B 109.5 . . ?
H29A C29 H29B 109.5 . . ?
C26 C29 H29C 109.5 . . ?
H29A C29 H29C 109.5 . . ?
H29B C29 H29C 109.5 . . ?
C6 N1 C7 114.4(3) . . ?
C6 N1 C13 112.8(3) . . ?
C7 N1 C13 113.8(3) . . ?
C16 N2 C15 115.6(3) . . ?
C16 N2 H2D 112.7(19) . . ?
C15 N2 H2D 108(2) . . ?
C16 N2 H2E 107.9(18) . . ?
C15 N2 H2E 108.6(18) . . ?
H2D N2 H2E 103(3) . . ?
C18 N3 C24 114.5(3) . . ?
C18 N3 C17 114.1(3) . . ?
C24 N3 C17 114.1(3) . . ?
C5 O1 C1 123.0(3) . . ?
C8 O3 C9 122.1(3) . . ?
C25 O5 C26 122.0(3) . . ?
C19 O7 C20 122.2(3) . . ?

loop_
_geom_bond_atom_site_label_1
_geom_bond_atom_site_label_2
_geom_bond_distance
_geom_bond_site_symmetry_2
_geom_bond_publ_flag
C1 C2 1.487(6) . ?
C1 O1 1.490(4) . ?
C1 C3 1.497(5) . ?
C1 C4 1.521(6) . ?
C2 H2A 0.9600 . ?
C2 H2B 0.9600 . ?
C2 H2C 0.9600 . ?
C3 H3A 0.9600 . ?
C3 H3B 0.9600 . ?
C3 H3C 0.9600 . ?
C4 H4A 0.9600 . ?
C4 H4B 0.9600 . ?
C4 H4C 0.9600 . ?
C5 O2 1.196(4) . ?
C5 O1 1.321(4) . ?
C5 C6 1.524(4) . ?
C6 N1 1.454(4) . ?
C6 H6A 0.9700 . ?
C6 H6B 0.9700 . ?
C7 N1 1.453(4) . ?
C7 C8 1.511(4) . ?
C7 H7A 0.9700 . ?
C7 H7B 0.9700 . ?
C8 O4 1.197(4) . ?
C8 O3 1.331(4) . ?
C9 O3 1.487(4) . ?
C9 C12 1.511(5) . ?
C9 C11 1.513(5) . ?
C9 C10 1.517(6) . ?
C10 H10A 0.9600 . ?
C10 H10B 0.9600 . ?
C10 H10C 0.9600 . ?
C11 H11A 0.9600 . ?
C11 H11B 0.9600 . ?
C11 H11C 0.9600 . ?
C12 H12A 0.9600 . ?
C12 H12B 0.9600 . ?
C12 H12C 0.9600 . ?
C13 N1 1.465(4) . ?
C13 C14 1.519(5) . ?
C13 H13A 0.9700 . ?
C13 H13B 0.9700 . ?
C14 C15 1.509(5) . ?
C14 H14A 0.9700 . ?
C14 H14B 0.9700 . ?
C15 N2 1.487(4) . ?
C15 H15A 0.9700 . ?
C15 H15B 0.9700 . ?
C16 N2 1.478(4) . ?
C16 C17 1.517(4) . ?
C16 H16A 0.9700 . ?
C16 H16B 0.9700 . ?
C17 N3 1.461(4) . ?
C17 H17A 0.9700 . ?
C17 H17B 0.9700 . ?
C18 N3 1.447(4) . ?
C18 C19 1.505(5) . ?
C18 H18A 0.9700 . ?
C18 H18B 0.9700 . ?
C19 O8 1.208(4) . ?
C19 O7 1.321(4) . ?
C20 O7 1.484(5) . ?
C20 C23 1.501(8) . ?
C20 C21 1.506(6) . ?
C20 C22 1.510(7) . ?
C21 H21A 0.9600 . ?
C21 H21B 0.9600 . ?
C21 H21C 0.9600 . ?
C22 H22A 0.9600 . ?
C22 H22B 0.9600 . ?
C22 H22C 0.9600 . ?
C23 H23A 0.9600 . ?
C23 H23B 0.9600 . ?
C23 H23C 0.9600 . ?
C24 N3 1.458(4) . ?
C24 C25 1.514(4) . ?
C24 H24A 0.9700 . ?
C24 H24B 0.9700 . ?
C25 O6 1.198(4) . ?
C25 O5 1.341(4) . ?
C26 O5 1.480(4) . ?
C26 C27 1.503(5) . ?
C26 C29 1.508(5) . ?
C26 C28 1.514(5) . ?
C27 H27A 0.9600 . ?
C27 H27B 0.9600 . ?
C27 H27C 0.9600 . ?
C28 H28A 0.9600 . ?
C28 H28B 0.9600 . ?
C28 H28C 0.9600 . ?
C29 H29A 0.9600 . ?
C29 H29B 0.9600 . ?
C29 H29C 0.9600 . ?
N2 H2D 0.95(4) . ?
N2 H2E 0.87(3) . ?

loop_
_cod_related_entry_id
_cod_related_entry_database
_cod_related_entry_code
1 ChemSpider 21144184
